data_4117576
loop_
_publ_author_name
'Debasish Manna'
'Govindasamy Mugesh'

_publ_section_title
;
 Regioselective Deiodination of Thyroxine by Iodothyronine Deiodinase
 Mimics: An Unusual Mechanistic Pathway Involving Cooperative Chalcogen
 and Halogen Bonding
;
_journal_name_full 'Journal of the American Chemical Society'
_journal_page_first 4269
_journal_page_last 4279
_journal_paper_doi 10.1021/ja210478k
_journal_volume 134
_journal_year 2012
_chemical_formula_moiety 'C14 H13 N Se2'
_chemical_formula_sum 'C14 H13 N Se2'
_chemical_formula_weight 353.17
_chemical_name_systematic
; 
 ? 
;
_space_group_IT_number 14
_symmetry_cell_setting monoclinic
_symmetry_space_group_name_Hall '-P 2ybc'
_symmetry_space_group_name_H-M 'P 1 21/c 1'
_atom_sites_solution_hydrogens geom
_atom_sites_solution_primary direct
_atom_sites_solution_secondary difmap
_audit_creation_method SHELXL-97
_cell_angle_alpha 90.00
_cell_angle_beta 93.079(4)
_cell_angle_gamma 90.00
_cell_formula_units_Z 4
_cell_length_a 10.8085(11)
_cell_length_b 11.5763(11)
_cell_length_c 10.5415(10)
_cell_measurement_temperature 296(2)
_cell_volume 1317.1(2)
_computing_cell_refinement 'Bruker kappa apex ccd'
_computing_data_collection 'Bruker kappa apex ccd'
_computing_data_reduction 'Bruker saint'
_computing_molecular_graphics ortep-III
_computing_publication_material WinGX1.80.05
_computing_structure_refinement 'SHELXL-97 (Sheldrick, 2008)'
_computing_structure_solution 'SHELXS-97 (Sheldrick, 2008)'
_diffrn_ambient_temperature 296(2)
_diffrn_detector_area_resol_mean 0.3
_diffrn_measured_fraction_theta_full 0.948
_diffrn_measured_fraction_theta_max 0.948
_diffrn_measurement_device_type 'CCD area detector'
_diffrn_measurement_method 'phi and omega scan'
_diffrn_radiation_monochromator graphite
_diffrn_radiation_source 'fine-focus sealed tube'
_diffrn_radiation_type MoK\a
_diffrn_radiation_wavelength 0.71073
_diffrn_reflns_av_R_equivalents 0.0391
_diffrn_reflns_av_sigmaI/netI 0.0664
_diffrn_reflns_limit_h_max 13
_diffrn_reflns_limit_h_min -12
_diffrn_reflns_limit_k_max 14
_diffrn_reflns_limit_k_min -10
_diffrn_reflns_limit_l_max 13
_diffrn_reflns_limit_l_min -13
_diffrn_reflns_number 6053
_diffrn_reflns_theta_full 26.78
_diffrn_reflns_theta_max 26.78
_diffrn_reflns_theta_min 1.89
_exptl_absorpt_coefficient_mu 5.591
_exptl_absorpt_correction_T_max 0.9058
_exptl_absorpt_correction_T_min 0.7629
_exptl_absorpt_correction_type empirical
_exptl_absorpt_process_details sadabs
_exptl_crystal_colour white
_exptl_crystal_density_diffrn 1.781
_exptl_crystal_description 'needle shape'
_exptl_crystal_F_000 688
_exptl_crystal_size_max 0.36
_exptl_crystal_size_mid 0.25
_exptl_crystal_size_min 0.12
_refine_diff_density_max 0.531
_refine_diff_density_min -0.347
_refine_diff_density_rms 0.094
_refine_ls_extinction_method none
_refine_ls_goodness_of_fit_ref 0.806
_refine_ls_hydrogen_treatment mixed
_refine_ls_matrix_type full
_refine_ls_number_parameters 155
_refine_ls_number_reflns 2665
_refine_ls_number_restraints 0
_refine_ls_restrained_S_all 0.806
_refine_ls_R_factor_all 0.0818
_refine_ls_R_factor_gt 0.0406
_refine_ls_shift/su_max 0.001
_refine_ls_shift/su_mean 0.000
_refine_ls_structure_factor_coef Fsqd
_refine_ls_weighting_details 'calc w=1/[\s^2^(Fo^2^)+(0.1000P)^2^+0.0000P] where P=(Fo^2^+2Fc^2^)/3'
_refine_ls_weighting_scheme calc
_refine_ls_wR_factor_gt 0.1124
_refine_ls_wR_factor_ref 0.1395
_reflns_number_gt 1644
_reflns_number_total 2665
_reflns_threshold_expression >2\s(I)
_cod_data_source_file ja210478k_si_003.cif
_cod_data_source_block dm120
_cod_original_sg_symbol_H-M 'P -1'
_cod_database_code 4117576

loop_
_symmetry_equiv_pos_as_xyz
'x, y, z'
'-x, y+1/2, -z+1/2'
'-x, -y, -z'
'x, -y-1/2, z-1/2'

loop_
_atom_site_label
_atom_site_type_symbol
_atom_site_fract_x
_atom_site_fract_y
_atom_site_fract_z
_atom_site_U_iso_or_equiv
_atom_site_adp_type
_atom_site_occupancy
_atom_site_symmetry_multiplicity
_atom_site_calc_flag
_atom_site_refinement_flags
Se1 Se 0.78654(6) -0.04127(6) 0.29603(5) 0.0612(2) Uani 1 1 d .
Se2 Se 0.70419(5) 0.05947(5) 0.10289(5) 0.0508(2) Uani 1 1 d .
N1 N 0.6743(4) 0.1629(4) -0.0811(4) 0.0516(11) Uani 1 1 d .
C1 C 0.9510(5) 0.0060(4) 0.2680(4) 0.0434(12) Uani 1 1 d .
C2 C 1.0498(6) -0.0260(5) 0.3439(5) 0.0531(14) Uani 1 1 d .
H2 H 1.0387 -0.0750 0.4122 0.064 Uiso 1 1 calc R
C3 C 1.1689(6) 0.0141(5) 0.3204(5) 0.0601(15) Uani 1 1 d .
H3 H 1.2355 -0.0071 0.3749 0.072 Uiso 1 1 calc R
C4 C 1.1885(5) 0.0837(5) 0.2190(5) 0.0525(14) Uani 1 1 d .
H4 H 1.2681 0.1095 0.2050 0.063 Uiso 1 1 calc R
C5 C 1.0888(5) 0.1166(4) 0.1357(5) 0.0404(11) Uani 1 1 d .
C6 C 1.1035(5) 0.1866(4) 0.0255(5) 0.0470(13) Uani 1 1 d .
H6 H 1.1821 0.2130 0.0083 0.056 Uiso 1 1 calc R
C7 C 1.0068(5) 0.2152(4) -0.0538(5) 0.0477(13) Uani 1 1 d .
H7 H 1.0198 0.2605 -0.1246 0.057 Uiso 1 1 calc R
C8 C 0.8856(5) 0.1773(4) -0.0311(4) 0.0406(12) Uani 1 1 d .
C9 C 0.8672(4) 0.1102(4) 0.0760(4) 0.0331(10) Uani 1 1 d .
C10 C 0.9667(5) 0.0772(4) 0.1597(4) 0.0368(11) Uani 1 1 d .
C11 C 0.7784(5) 0.2014(4) -0.1124(5) 0.0493(14) Uani 1 1 d .
H11 H 0.7849 0.2442 -0.1864 0.059 Uiso 1 1 calc R
C12 C 0.5596(6) 0.1791(6) -0.1609(6) 0.0761(19) Uani 1 1 d .
H12A H 0.5288 0.1047 -0.1908 0.091 Uiso 1 1 calc R
H12B H 0.5766 0.2259 -0.2342 0.091 Uiso 1 1 calc R
C13 C 0.4606(6) 0.2393(8) -0.0830(8) 0.097(3) Uani 1 1 d .
H13A H 0.3829 0.2407 -0.1335 0.117 Uiso 1 1 calc R
H13B H 0.4480 0.1936 -0.0077 0.117 Uiso 1 1 calc R
C14 C 0.4907(7) 0.3536(8) -0.0451(10) 0.121(3) Uani 1 1 d .
H14A H 0.5583 0.3521 0.0179 0.182 Uiso 1 1 calc R
H14B H 0.4200 0.3891 -0.0100 0.182 Uiso 1 1 calc R
H14C H 0.5144 0.3971 -0.1174 0.182 Uiso 1 1 calc R

loop_
_atom_site_aniso_label
_atom_site_aniso_U_11
_atom_site_aniso_U_22
_atom_site_aniso_U_33
_atom_site_aniso_U_23
_atom_site_aniso_U_13
_atom_site_aniso_U_12
Se1 0.0699(5) 0.0631(5) 0.0522(4) 0.0159(3) 0.0188(3) -0.0065(3)
Se2 0.0489(4) 0.0487(4) 0.0559(4) -0.0033(2) 0.0115(3) -0.0038(3)
N1 0.062(3) 0.044(3) 0.049(2) -0.002(2) -0.001(2) 0.003(2)
C1 0.062(4) 0.033(3) 0.036(2) -0.004(2) 0.010(2) 0.001(3)
C2 0.071(4) 0.048(3) 0.040(3) 0.005(2) 0.004(3) 0.012(3)
C3 0.062(4) 0.067(4) 0.050(3) -0.009(3) -0.012(3) 0.017(3)
C4 0.050(3) 0.053(4) 0.055(3) -0.016(3) 0.003(3) -0.001(3)
C5 0.049(3) 0.029(3) 0.044(3) -0.014(2) 0.008(2) 0.002(2)
C6 0.048(3) 0.038(3) 0.056(3) -0.005(2) 0.015(3) -0.008(2)
C7 0.065(4) 0.031(3) 0.049(3) 0.004(2) 0.018(3) -0.002(3)
C8 0.059(3) 0.025(3) 0.039(2) -0.003(2) 0.012(2) -0.002(2)
C9 0.040(3) 0.021(2) 0.039(2) -0.0070(19) 0.009(2) -0.002(2)
C10 0.054(3) 0.024(2) 0.034(2) -0.0087(18) 0.011(2) 0.003(2)
C11 0.075(4) 0.035(3) 0.038(3) 0.002(2) 0.001(3) 0.006(3)
C12 0.069(5) 0.088(5) 0.069(4) -0.002(4) -0.022(3) -0.005(4)
C13 0.055(5) 0.093(7) 0.141(7) 0.009(5) -0.015(5) 0.010(4)
C14 0.069(5) 0.117(8) 0.176(9) -0.027(7) -0.003(5) 0.026(5)

loop_
_atom_type_symbol
_atom_type_description
_atom_type_scat_dispersion_real
_atom_type_scat_dispersion_imag
_atom_type_scat_source
C C 0.0033 0.0016 'International Tables Vol C Tables 4.2.6.8 and 6.1.1.4'
H H 0.0000 0.0000 'International Tables Vol C Tables 4.2.6.8 and 6.1.1.4'
N N 0.0061 0.0033 'International Tables Vol C Tables 4.2.6.8 and 6.1.1.4'
Se Se -0.0929 2.2259 'International Tables Vol C Tables 4.2.6.8 and 6.1.1.4'

loop_
_geom_angle_atom_site_label_1
_geom_angle_atom_site_label_2
_geom_angle_atom_site_label_3
_geom_angle
C1 Se1 Se2 91.97(15)
C9 Se2 N1 78.50(18)
C9 Se2 Se1 88.45(14)
N1 Se2 Se1 166.93(13)
C11 N1 C12 122.5(5)
C11 N1 Se2 108.5(3)
C12 N1 Se2 128.8(4)
C2 C1 C10 120.5(5)
C2 C1 Se1 123.1(4)
C10 C1 Se1 116.4(4)
C1 C2 C3 120.6(5)
C1 C2 H2 119.7
C3 C2 H2 119.7
C4 C3 C2 121.1(5)
C4 C3 H3 119.5
C2 C3 H3 119.5
C3 C4 C5 120.2(5)
C3 C4 H4 119.9
C5 C4 H4 119.9
C4 C5 C10 119.1(5)
C4 C5 C6 123.1(5)
C10 C5 C6 117.8(5)
C7 C6 C5 121.8(5)
C7 C6 H6 119.1
C5 C6 H6 119.1
C6 C7 C8 121.0(5)
C6 C7 H7 119.5
C8 C7 H7 119.5
C9 C8 C7 118.9(5)
C9 C8 C11 116.6(5)
C7 C8 C11 124.4(4)
C8 C9 C10 121.4(4)
C8 C9 Se2 118.0(4)
C10 C9 Se2 120.5(3)
C9 C10 C1 122.6(5)
C9 C10 C5 119.0(4)
C1 C10 C5 118.4(5)
N1 C11 C8 118.4(5)
N1 C11 H11 120.8
C8 C11 H11 120.8
N1 C12 C13 109.8(5)
N1 C12 H12A 109.7
C13 C12 H12A 109.7
N1 C12 H12B 109.7
C13 C12 H12B 109.7
H12A C12 H12B 108.2
C14 C13 C12 114.5(6)
C14 C13 H13A 108.6
C12 C13 H13A 108.6
C14 C13 H13B 108.6
C12 C13 H13B 108.6
H13A C13 H13B 107.6
C13 C14 H14A 109.5
C13 C14 H14B 109.5
H14A C14 H14B 109.5
C13 C14 H14C 109.5
H14A C14 H14C 109.5
H14B C14 H14C 109.5

loop_
_geom_bond_atom_site_label_1
_geom_bond_atom_site_label_2
_geom_bond_distance
Se1 C1 1.898(5)
Se1 Se2 2.4704(8)
Se2 C9 1.893(4)
Se2 N1 2.287(4)
N1 C11 1.270(6)
N1 C12 1.472(7)
C1 C2 1.351(7)
C1 C10 1.426(6)
C2 C3 1.402(8)
C2 H2 0.9300
C3 C4 1.364(8)
C3 H3 0.9300
C4 C5 1.405(7)
C4 H4 0.9300
C5 C10 1.432(7)
C5 C6 1.432(7)
C6 C7 1.344(7)
C6 H6 0.9300
C7 C8 1.414(7)
C7 H7 0.9300
C8 C9 1.393(6)
C8 C11 1.431(7)
C9 C10 1.407(6)
C11 H11 0.9300
C12 C13 1.549(9)
C12 H12A 0.9700
C12 H12B 0.9700
C13 C14 1.415(10)
C13 H13A 0.9700
C13 H13B 0.9700
C14 H14A 0.9600
C14 H14B 0.9600
C14 H14C 0.9600
